data_2231668
loop_
_publ_author_name
'Shu, Hong'
'Yu, Ning-Shu'
'Xie, Guo-Lan'
'Chen, Li-Zhuang'

_publ_section_title
;
 2-[(4-Methoxyanilino)methyl]phenol
;
_journal_coeditor_code PV2441
_journal_issue 9
_journal_name_full 'Acta Crystallographica Section E'
_journal_page_first o2304
_journal_paper_doi 10.1107/S1600536811031679
_journal_volume 67
_journal_year 2011
_chemical_formula_iupac 'C14 H15 N O2'
_chemical_formula_moiety 'C14 H15 N O2'
_chemical_formula_sum 'C14 H15 N O2'
_chemical_formula_weight 229.27
_chemical_name_systematic
;
2-[(4-Methoxyanilino)methyl]phenol
;
_space_group_IT_number 14
_symmetry_cell_setting monoclinic
_symmetry_space_group_name_Hall '-P 2ybc'
_symmetry_space_group_name_H-M 'P 1 21/c 1'
_atom_sites_solution_hydrogens geom
_atom_sites_solution_primary direct
_atom_sites_solution_secondary difmap
_audit_creation_method SHELXL-97
_cell_angle_alpha 90.00
_cell_angle_beta 95.02(3)
_cell_angle_gamma 90.00
_cell_formula_units_Z 4
_cell_length_a 7.8132(16)
_cell_length_b 5.7947(12)
_cell_length_c 26.175(5)
_cell_measurement_reflns_used 8657
_cell_measurement_temperature 298(2)
_cell_measurement_theta_max 27.47
_cell_measurement_theta_min 3.125
_cell_volume 1180.5(4)
_computing_cell_refinement '<i>CrystalClear</i> (Rigaku, 2005)'
_computing_data_collection '<i>CrystalClear</i> (Rigaku, 2005)'
_computing_data_reduction '<i>CrystalClear</i> (Rigaku, 2005)'
_computing_molecular_graphics '<i>SHELXTL</i> (Sheldrick, 2008)'
_computing_publication_material '<i>SHELXL97</i> (Sheldrick, 2008)'
_computing_structure_refinement '<i>SHELXL97</i> (Sheldrick, 2008)'
_computing_structure_solution '<i>SHELXS97</i> (Sheldrick, 2008)'
_diffrn_ambient_temperature 298(2)
_diffrn_detector_area_resol_mean 13.6612
_diffrn_measured_fraction_theta_full 0.993
_diffrn_measured_fraction_theta_max 0.993
_diffrn_measurement_device_type 'Rigaku SCXmini'
_diffrn_measurement_method CCD_Profile_fitting
_diffrn_radiation_monochromator graphite
_diffrn_radiation_source 'fine-focus sealed tube'
_diffrn_radiation_type MoK\a
_diffrn_radiation_wavelength 0.71073
_diffrn_reflns_av_R_equivalents 0.0561
_diffrn_reflns_av_sigmaI/netI 0.0517
_diffrn_reflns_limit_h_max 10
_diffrn_reflns_limit_h_min -9
_diffrn_reflns_limit_k_max 7
_diffrn_reflns_limit_k_min -7
_diffrn_reflns_limit_l_max 33
_diffrn_reflns_limit_l_min -33
_diffrn_reflns_number 10971
_diffrn_reflns_theta_full 27.47
_diffrn_reflns_theta_max 27.47
_diffrn_reflns_theta_min 3.13
_diffrn_standards_number 0
_exptl_absorpt_coefficient_mu 0.086
_exptl_absorpt_correction_T_max 0.983
_exptl_absorpt_correction_T_min 0.970
_exptl_absorpt_correction_type multi-scan
_exptl_absorpt_process_details '(<i>CrystalClear</i>; Rigaku, 2005)'
_exptl_crystal_colour Colorless
_exptl_crystal_density_diffrn 1.290
_exptl_crystal_density_method 'not measured'
_exptl_crystal_description Prism
_exptl_crystal_F_000 488
_exptl_crystal_size_max 0.40
_exptl_crystal_size_mid 0.30
_exptl_crystal_size_min 0.20
_refine_diff_density_max 0.171
_refine_diff_density_min -0.223
_refine_ls_extinction_method none
_refine_ls_goodness_of_fit_ref 1.025
_refine_ls_hydrogen_treatment mixed
_refine_ls_matrix_type full
_refine_ls_number_parameters 163
_refine_ls_number_reflns 2693
_refine_ls_number_restraints 2
_refine_ls_restrained_S_all 1.025
_refine_ls_R_factor_all 0.0974
_refine_ls_R_factor_gt 0.0559
_refine_ls_shift/su_max 0.000
_refine_ls_shift/su_mean 0.000
_refine_ls_structure_factor_coef Fsqd
_refine_ls_weighting_details 'calc w=1/[\s^2^(Fo^2^)+(0.0527P)^2^+0.1931P] where P=(Fo^2^+2Fc^2^)/3'
_refine_ls_weighting_scheme calc
_refine_ls_wR_factor_gt 0.1144
_refine_ls_wR_factor_ref 0.1284
_reflns_number_gt 1692
_reflns_number_total 2693
_reflns_threshold_expression I>2\s(I)
_cod_data_source_file pv2441.cif
_cod_data_source_block I
_cod_original_sg_symbol_H-M 'P 21/c'
_cod_database_code 2231668
_cod_database_fobs_code 2231668

loop_
_symmetry_equiv_pos_as_xyz
'x, y, z'
'-x, y+1/2, -z+1/2'
'-x, -y, -z'
'x, -y-1/2, z-1/2'

loop_
_atom_site_type_symbol
_atom_site_label
_atom_site_fract_x
_atom_site_fract_y
_atom_site_fract_z
_atom_site_U_iso_or_equiv
_atom_site_adp_type
_atom_site_calc_flag
_atom_site_refinement_flags
_atom_site_occupancy
_atom_site_symmetry_multiplicity
O O2 0.12511(17) 0.7060(2) 0.48819(5) 0.0369(4) Uani d D 1 1
N N1 0.1955(2) 0.1501(3) 0.54954(6) 0.0322(4) Uani d D 1 1
C C8 0.2161(2) 0.0685(3) 0.60126(6) 0.0301(4) Uani d . 1 1
C C7 0.3137(2) 0.3330(3) 0.53561(7) 0.0350(5) Uani d . 1 1
H H7A 0.4309 0.2888 0.5467 0.042 Uiso calc R 1 1
H H7B 0.2883 0.4746 0.5532 0.042 Uiso calc R 1 1
C C11 0.2449(3) -0.1048(4) 0.70119(7) 0.0395(5) Uani d . 1 1
C C6 0.2976(2) 0.3745(3) 0.47851(6) 0.0317(4) Uani d . 1 1
C C1 0.2033(2) 0.5582(3) 0.45649(6) 0.0295(4) Uani d . 1 1
C C9 0.3148(2) 0.1824(3) 0.64015(7) 0.0370(5) Uani d . 1 1
H H9 0.3717 0.3180 0.6330 0.044 Uiso calc R 1 1
O O1 0.2685(2) -0.1765(3) 0.75158(5) 0.0600(5) Uani d . 1 1
C C2 0.1942(2) 0.5952(3) 0.40425(7) 0.0365(5) Uani d . 1 1
H H2A 0.1322 0.7199 0.3900 0.044 Uiso calc R 1 1
C C10 0.3290(3) 0.0950(3) 0.68955(7) 0.0410(5) Uani d . 1 1
H H10 0.3961 0.1721 0.7152 0.049 Uiso calc R 1 1
C C13 0.1307(3) -0.1295(3) 0.61362(7) 0.0397(5) Uani d . 1 1
H H13 0.0618 -0.2056 0.5882 0.048 Uiso calc R 1 1
C C5 0.3797(3) 0.2304(3) 0.44614(8) 0.0442(5) Uani d . 1 1
H H5 0.4435 0.1067 0.4601 0.053 Uiso calc R 1 1
C C12 0.1450(3) -0.2177(4) 0.66294(7) 0.0430(5) Uani d . 1 1
H H12 0.0874 -0.3525 0.6703 0.052 Uiso calc R 1 1
C C4 0.3699(3) 0.2647(4) 0.39393(8) 0.0488(6) Uani d . 1 1
H H4 0.4257 0.1649 0.3731 0.059 Uiso calc R 1 1
C C3 0.2769(3) 0.4478(4) 0.37300(7) 0.0437(5) Uani d . 1 1
H H3 0.2696 0.4726 0.3378 0.052 Uiso calc R 1 1
C C14 0.1791(4) -0.3750(4) 0.76569(8) 0.0698(8) Uani d . 1 1
H H14A 0.0576 -0.3478 0.7603 0.105 Uiso calc R 1 1
H H14B 0.2096 -0.4089 0.8012 0.105 Uiso calc R 1 1
H H14C 0.2092 -0.5034 0.7451 0.105 Uiso calc R 1 1
H H1 0.195(2) 0.032(2) 0.5294(6) 0.046(6) Uiso d D 1 1
H H2 0.0288(19) 0.756(4) 0.4738(9) 0.083(9) Uiso d D 1 1

loop_
_atom_site_aniso_label
_atom_site_aniso_U_11
_atom_site_aniso_U_22
_atom_site_aniso_U_33
_atom_site_aniso_U_12
_atom_site_aniso_U_13
_atom_site_aniso_U_23
O2 0.0365(8) 0.0393(8) 0.0342(7) 0.0069(7) -0.0009(6) -0.0054(6)
N1 0.0345(9) 0.0315(9) 0.0301(9) -0.0004(7) -0.0006(7) -0.0026(7)
C8 0.0285(10) 0.0322(10) 0.0295(9) 0.0057(8) 0.0021(8) -0.0013(8)
C7 0.0339(11) 0.0342(11) 0.0358(10) 0.0013(9) -0.0029(8) 0.0008(8)
C11 0.0444(12) 0.0466(12) 0.0278(10) 0.0049(10) 0.0054(9) 0.0003(9)
C6 0.0299(10) 0.0330(10) 0.0319(10) -0.0002(8) 0.0016(8) 0.0000(8)
C1 0.0267(9) 0.0296(10) 0.0325(10) -0.0044(8) 0.0037(8) -0.0040(8)
C9 0.0397(11) 0.0355(11) 0.0360(11) -0.0041(9) 0.0036(9) -0.0029(8)
O1 0.0814(12) 0.0676(11) 0.0304(8) -0.0100(9) 0.0011(8) 0.0072(7)
C2 0.0355(11) 0.0379(11) 0.0355(10) 0.0016(9) 0.0005(9) 0.0046(9)
C10 0.0441(12) 0.0468(12) 0.0309(10) -0.0020(10) -0.0029(9) -0.0083(9)
C13 0.0436(12) 0.0420(12) 0.0326(10) -0.0072(9) -0.0015(9) -0.0043(9)
C5 0.0486(13) 0.0406(12) 0.0434(12) 0.0136(10) 0.0038(10) 0.0013(9)
C12 0.0496(13) 0.0424(12) 0.0372(11) -0.0101(10) 0.0057(10) 0.0023(9)
C4 0.0520(13) 0.0541(14) 0.0415(12) 0.0128(11) 0.0106(10) -0.0083(10)
C3 0.0455(12) 0.0547(13) 0.0317(10) -0.0011(11) 0.0073(9) 0.0000(9)
C14 0.111(2) 0.0580(16) 0.0417(13) -0.0056(15) 0.0122(14) 0.0121(11)

loop_
_atom_type_symbol
_atom_type_description
_atom_type_scat_dispersion_real
_atom_type_scat_dispersion_imag
_atom_type_scat_source
C C 0.0033 0.0016 'International Tables Vol C Tables 4.2.6.8 and 6.1.1.4'
H H 0.0000 0.0000 'International Tables Vol C Tables 4.2.6.8 and 6.1.1.4'
N N 0.0061 0.0033 'International Tables Vol C Tables 4.2.6.8 and 6.1.1.4'
O O 0.0106 0.0060 'International Tables Vol C Tables 4.2.6.8 and 6.1.1.4'

loop_
_geom_angle_atom_site_label_1
_geom_angle_atom_site_label_2
_geom_angle_atom_site_label_3
_geom_angle
C1 O2 H2 111.4(17)
C8 N1 C7 116.84(14)
C8 N1 H1 108.1(13)
C7 N1 H1 112.8(13)
C13 C8 C9 118.17(17)
C13 C8 N1 118.71(16)
C9 C8 N1 123.10(17)
N1 C7 C6 111.14(15)
N1 C7 H7A 109.4
C6 C7 H7A 109.4
N1 C7 H7B 109.4
C6 C7 H7B 109.4
H7A C7 H7B 108.0
C10 C11 C12 119.22(18)
C10 C11 O1 115.96(18)
C12 C11 O1 124.81(19)
C5 C6 C1 117.69(17)
C5 C6 C7 120.43(17)
C1 C6 C7 121.88(16)
O2 C1 C2 121.01(16)
O2 C1 C6 118.35(15)
C2 C1 C6 120.59(16)
C10 C9 C8 120.31(18)
C10 C9 H9 119.8
C8 C9 H9 119.8
C11 O1 C14 117.88(17)
C1 C2 C3 120.31(18)
C1 C2 H2A 119.8
C3 C2 H2A 119.8
C11 C10 C9 120.88(18)
C11 C10 H10 119.6
C9 C10 H10 119.6
C8 C13 C12 121.63(18)
C8 C13 H13 119.2
C12 C13 H13 119.2
C4 C5 C6 122.09(19)
C4 C5 H5 119.0
C6 C5 H5 119.0
C11 C12 C13 119.77(19)
C11 C12 H12 120.1
C13 C12 H12 120.1
C3 C4 C5 119.31(19)
C3 C4 H4 120.3
C5 C4 H4 120.3
C4 C3 C2 120.01(18)
C4 C3 H3 120.0
C2 C3 H3 120.0
O1 C14 H14A 109.5
O1 C14 H14B 109.5
H14A C14 H14B 109.5
O1 C14 H14C 109.5
H14A C14 H14C 109.5
H14B C14 H14C 109.5

loop_
_geom_bond_atom_site_label_1
_geom_bond_atom_site_label_2
_geom_bond_distance
O2 C1 1.372(2)
O2 H2 0.862(10)
N1 C8 1.430(2)
N1 C7 1.472(2)
N1 H1 0.864(9)
C8 C13 1.380(3)
C8 C9 1.389(2)
C7 C6 1.508(2)
C7 H7A 0.9700
C7 H7B 0.9700
C11 C10 1.378(3)
C11 C12 1.379(3)
C11 O1 1.380(2)
C6 C5 1.386(3)
C6 C1 1.390(2)
C1 C2 1.380(2)
C9 C10 1.384(3)
C9 H9 0.9300
O1 C14 1.412(3)
C2 C3 1.382(3)
C2 H2A 0.9300
C10 H10 0.9300
C13 C12 1.384(3)
C13 H13 0.9300
C5 C4 1.376(3)
C5 H5 0.9300
C12 H12 0.9300
C4 C3 1.372(3)
C4 H4 0.9300
C3 H3 0.9300
C14 H14A 0.9600
C14 H14B 0.9600
C14 H14C 0.9600

loop_
_geom_hbond_atom_site_label_D
_geom_hbond_atom_site_label_H
_geom_hbond_atom_site_label_A
_geom_hbond_site_symmetry_A
_geom_hbond_distance_DH
_geom_hbond_distance_HA
_geom_hbond_distance_DA
_geom_hbond_angle_DHA
N1 H1 O2 1_545 0.864(9) 2.219(11) 3.058(2) 163(2)
O2 H2 N1 3_566 0.862(10) 1.885(10) 2.741(2) 172(2)

loop_
_geom_torsion_atom_site_label_1
_geom_torsion_atom_site_label_2
_geom_torsion_atom_site_label_3
_geom_torsion_atom_site_label_4
_geom_torsion
C7 N1 C8 C13 -168.27(16)
C7 N1 C8 C9 13.4(2)
C8 N1 C7 C6 170.60(14)
N1 C7 C6 C5 -80.6(2)
N1 C7 C6 C1 100.3(2)
C5 C6 C1 O2 -178.27(16)
C7 C6 C1 O2 0.8(3)
C5 C6 C1 C2 -0.6(3)
C7 C6 C1 C2 178.44(17)
C13 C8 C9 C10 1.3(3)
N1 C8 C9 C10 179.69(17)
C10 C11 O1 C14 177.40(19)
C12 C11 O1 C14 -2.5(3)
O2 C1 C2 C3 178.53(17)
C6 C1 C2 C3 0.9(3)
C12 C11 C10 C9 -0.3(3)
O1 C11 C10 C9 179.82(18)
C8 C9 C10 C11 -0.5(3)
C9 C8 C13 C12 -1.6(3)
N1 C8 C13 C12 -179.97(17)
C1 C6 C5 C4 -0.1(3)
C7 C6 C5 C4 -179.12(19)
C10 C11 C12 C13 0.1(3)
O1 C11 C12 C13 179.99(18)
C8 C13 C12 C11 0.8(3)
C6 C5 C4 C3 0.4(3)
C5 C4 C3 C2 -0.1(3)
C1 C2 C3 C4 -0.6(3)

loop_
_cod_related_entry_id
_cod_related_entry_database
_cod_related_entry_code
1 ChemSpider 237407
